data_7057985
loop_
_publ_author_name
'Zeisel, Lukas'
'Szimhardt, Norbert'
'Wurzenberger, Maximilian H. H.'
'Klap\"otke, Thomas M.'
'Stierstorfer, J\"org'

_publ_section_title
;
 2-Methyl-substituted monotetrazoles in copper(ii) perchlorate complexes:
 manipulating coordination chemistry and derived energetic properties
;
_journal_issue 2
_journal_name_full 'New Journal of Chemistry'
_journal_page_first 609
_journal_paper_doi 10.1039/C8NJ05375H
_journal_volume 43
_journal_year 2019
_chemical_formula_moiety '	C8 H24 Cu N20 O2, 2(Cl O4), H2 O'
_chemical_formula_sum 'C8 H26 Cl2 Cu N20 O11'
_chemical_formula_weight 712.93
_chemical_name_common 'diaqua tetrakis(2-methyl-5-aminotetrazolyl) copper(II) diperchlorate hydrate'
_chemical_name_systematic
;
diaqua tetrakis(2-methyl-5-aminotetrazolyl) copper(II) diperchlorate hydrate
;
_space_group_IT_number 15
_space_group_name_Hall '-C 2yc'
_space_group_name_H-M_alt 'C 1 2/c 1'
_symmetry_cell_setting monoclinic
_symmetry_Int_Tables_number 15
_symmetry_space_group_name_Hall '-C 2yc'
_symmetry_space_group_name_H-M 'C 1 2/c 1'
_atom_sites_solution_hydrogens mixed
_audit_block_doi 10.5517/ccdc.csd.cc2036fs
_audit_creation_date
;
'Fri Oct 14 17:14:15 2016'
;
_audit_creation_method SHELXL-2013
_audit_update_record
;
2018-11-20 deposited with the CCDC.
2018-11-26 downloaded from the CCDC.
;
_cell_angle_alpha 90
_cell_angle_beta 116.272(3)
_cell_angle_gamma 90
_cell_formula_units_Z 16
_cell_length_a 37.8504(12)
_cell_length_b 18.5558(5)
_cell_length_c 18.0159(5)
_cell_measurement_reflns_used 5516
_cell_measurement_temperature 173(2)
_cell_measurement_theta_max 24.7490
_cell_measurement_theta_min 4.2050
_cell_volume 11346.3(6)
_computing_cell_refinement
;
CrysAlisPro, Agilent Technologies,
Version 1.171.37.33 (release 27-03-2014 CrysAlis171 .NET)
(compiled Mar 27 2014,17:12:48)
;
_computing_data_collection
;
CrysAlisPro, Agilent Technologies,
Version 1.171.37.33 (release 27-03-2014 CrysAlis171 .NET)
(compiled Mar 27 2014,17:12:48)
;
_computing_data_reduction
;
CrysAlisPro, Agilent Technologies,
Version 1.171.37.33 (release 27-03-2014 CrysAlis171 .NET)
(compiled Mar 27 2014,17:12:48)
;
_computing_molecular_graphics 'Diamond 2'
_computing_publication_material 'WINGX Version 2013.3'
_computing_structure_refinement 'SHELXL-2013 (Sheldrick, 2013)'
_computing_structure_solution SIR-92
_diffrn_ambient_temperature 173(2)
_diffrn_detector 'CCD plate'
_diffrn_detector_area_resol_mean 15.9809
_diffrn_detector_type Sapphire3
_diffrn_measured_fraction_theta_full 0.995
_diffrn_measured_fraction_theta_max 0.996
_diffrn_measurement_details
;
#__ type_ start__ end____ width___ exp.time_
  1 omega  -42.00   38.00   0.8000   12.0000
omega____ theta____ kappa____ phi______ frames
    -      -28.6994   57.0000  -60.0000 100

#__ type_ start__ end____ width___ exp.time_
  2 omega   45.00   92.20   0.8000   12.0000
omega____ theta____ kappa____ phi______ frames
    -       29.7932   57.0000    0.0000 59

#__ type_ start__ end____ width___ exp.time_
  3 omega    0.00  101.60   0.8000   12.0000
omega____ theta____ kappa____ phi______ frames
    -       29.7932   77.0000  120.0000 127

#__ type_ start__ end____ width___ exp.time_
  4 omega   -3.00   96.20   0.8000   12.0000
omega____ theta____ kappa____ phi______ frames
    -       29.7932   77.0000   30.0000 124

#__ type_ start__ end____ width___ exp.time_
  5 omega   -9.00   19.00   0.8000   12.0000
omega____ theta____ kappa____ phi______ frames
    -      -28.6994   77.0000   90.0000 35

#__ type_ start__ end____ width___ exp.time_
  6 omega  -20.00   64.00   0.8000   12.0000
omega____ theta____ kappa____ phi______ frames
    -       29.7932  -99.0000 -150.0000 105

#__ type_ start__ end____ width___ exp.time_
  7 omega   47.00   74.20   0.8000   12.0000
omega____ theta____ kappa____ phi______ frames
    -       29.7932  -99.0000  -90.0000 34

#__ type_ start__ end____ width___ exp.time_
  8 omega  -24.00   15.20   0.8000   12.0000
omega____ theta____ kappa____ phi______ frames
    -       29.7932  -99.0000  -90.0000 49

;
_diffrn_measurement_device 'four-circle diffractometer'
_diffrn_measurement_device_type 'Xcalibur, Sapphire3'
_diffrn_measurement_method '\w scans'
_diffrn_orient_matrix_UB_11 0.0078219000
_diffrn_orient_matrix_UB_12 0.0151245000
_diffrn_orient_matrix_UB_13 0.0188847000
_diffrn_orient_matrix_UB_21 -0.0027896000
_diffrn_orient_matrix_UB_22 0.0351001000
_diffrn_orient_matrix_UB_23 -0.0081870000
_diffrn_orient_matrix_UB_31 -0.0385117000
_diffrn_orient_matrix_UB_32 0.0005208000
_diffrn_orient_matrix_UB_33 0.0036290000
_diffrn_radiation_monochromator graphite
_diffrn_radiation_probe x-ray
_diffrn_radiation_type MoK\a
_diffrn_radiation_wavelength 0.71073
_diffrn_reflns_av_R_equivalents 0.0821
_diffrn_reflns_av_sigmaI/netI 0.1941
_diffrn_reflns_av_unetI/netI 0.0840
_diffrn_reflns_Laue_measured_fraction_full 0.995
_diffrn_reflns_Laue_measured_fraction_max 0.996
_diffrn_reflns_limit_h_max 46
_diffrn_reflns_limit_h_min -46
_diffrn_reflns_limit_k_max 22
_diffrn_reflns_limit_k_min -22
_diffrn_reflns_limit_l_max 22
_diffrn_reflns_limit_l_min -22
_diffrn_reflns_number 46903
_diffrn_reflns_point_group_measured_fraction_full 0.995
_diffrn_reflns_point_group_measured_fraction_max 0.996
_diffrn_reflns_theta_full 25.242
_diffrn_reflns_theta_max 26.000
_diffrn_reflns_theta_min 4.107
_diffrn_source 'Enhance (Mo) X-ray Source'
_exptl_absorpt_coefficient_mu 1.043
_exptl_absorpt_correction_T_max 1.00000
_exptl_absorpt_correction_T_min 0.98424
_exptl_absorpt_correction_type multi-scan
_exptl_absorpt_process_details
;
CrysAlisPro, Agilent Technologies,
Version 1.171.37.33 (release 27-03-2014 CrysAlis171 .NET)
(compiled Mar 27 2014,17:12:48)
Empirical absorption correction using spherical harmonics,
 implemented in SCALE3 ABSPACK scaling algorithm.
;
_exptl_crystal_colour blue
_exptl_crystal_density_diffrn 1.669
_exptl_crystal_description block
_exptl_crystal_F_000 5840
_exptl_crystal_size_max 0.200
_exptl_crystal_size_mid 0.150
_exptl_crystal_size_min 0.150
_refine_diff_density_max 1.238
_refine_diff_density_min -0.495
_refine_diff_density_rms 0.104
_refine_ls_extinction_method none
_refine_ls_goodness_of_fit_ref 1.049
_refine_ls_hydrogen_treatment mixed
_refine_ls_matrix_type full
_refine_ls_number_parameters 815
_refine_ls_number_reflns 11093
_refine_ls_number_restraints 0
_refine_ls_restrained_S_all 1.049
_refine_ls_R_factor_all 0.1065
_refine_ls_R_factor_gt 0.0644
_refine_ls_shift/su_max 0.001
_refine_ls_shift/su_mean 0.000
_refine_ls_structure_factor_coef Fsqd
_refine_ls_weighting_details 'w=1/[\s^2^(Fo^2^)+(0.0556P)^2^+48.5550P] where P=(Fo^2^+2Fc^2^)/3'
_refine_ls_weighting_scheme calc
_refine_ls_wR_factor_gt 0.1442
_refine_ls_wR_factor_ref 0.1680
_reflns_Friedel_coverage 0.000
_reflns_number_gt 7133
_reflns_number_total 11093
_reflns_threshold_expression 'I > 2\s(I)'
_cod_data_source_file c8nj05375h2.cif
_cod_data_source_block lx501
_cod_depositor_comments 'Adding full bibliography for 7057985--7057989.cif.'
_cod_original_sg_symbol_H-M 'C 2/c'
_cod_database_code 7057985
_shelx_space_group_comment
;
The symmetry employed for this shelxl refinement is uniquely defined
by the following loop, which should always be used as a source of
symmetry information in preference to the above space-group names.
They are only intended as comments.
;
_shelx_estimated_absorpt_t_min 0.819
_shelx_estimated_absorpt_t_max 0.859
_shelxl_version_number 2013-4

loop_
_space_group_symop_operation_xyz
'x, y, z'
'-x, y, -z+1/2'
'x+1/2, y+1/2, z'
'-x+1/2, y+1/2, -z+1/2'
'-x, -y, -z'
'x, -y, z-1/2'
'-x+1/2, -y+1/2, -z'
'x+1/2, -y+1/2, z-1/2'

loop_
_atom_site_label
_atom_site_type_symbol
_atom_site_fract_x
_atom_site_fract_y
_atom_site_fract_z
_atom_site_U_iso_or_equiv
_atom_site_adp_type
_atom_site_occupancy
_atom_site_site_symmetry_order
_atom_site_calc_flag
_atom_site_refinement_flags_posn
_atom_site_refinement_flags_adp
_atom_site_refinement_flags_occupancy
_atom_site_disorder_assembly
_atom_site_disorder_group
Cu1 Cu 0.24835(2) 0.00148(3) 0.04287(4) 0.02370(17) Uani 1 1 d . . . . .
O2 O 0.18470(13) -0.0497(2) -0.0225(3) 0.0360(10) Uani 1 1 d . . . . .
O1 O 0.31454(13) 0.0514(3) 0.1049(3) 0.0336(10) Uani 1 1 d . . . . .
N4 N 0.26695(13) -0.0665(2) 0.1390(3) 0.0251(10) Uani 1 1 d . . . . .
N1 N 0.27444(15) -0.1342(2) 0.2470(3) 0.0349(11) Uani 1 1 d . . . . .
N3 N 0.30473(14) -0.0865(2) 0.1779(3) 0.0295(10) Uani 1 1 d . . . . .
N2 N 0.30789(15) -0.1249(2) 0.2400(3) 0.0341(11) Uani 1 1 d . . . . .
N14 N 0.22974(14) 0.0688(2) 0.1060(3) 0.0279(10) Uani 1 1 d . . . . .
N15 N 0.28672(15) 0.0976(3) 0.2302(3) 0.0405(12) Uani 1 1 d . . . . .
H15A H 0.2967 0.1198 0.2783 0.049 Uiso 1 1 calc R U . . .
H15B H 0.3024 0.0750 0.2135 0.049 Uiso 1 1 calc R U . . .
N11 N 0.22163(15) 0.1312(2) 0.2027(3) 0.0350(11) Uani 1 1 d . . . . .
N12 N 0.18806(14) 0.1183(2) 0.1364(3) 0.0322(11) Uani 1 1 d . . . . .
N13 N 0.19119(14) 0.0827(2) 0.0769(3) 0.0339(11) Uani 1 1 d . . . . .
N9 N 0.26684(13) -0.0658(2) -0.0199(3) 0.0246(9) Uani 1 1 d . . . . .
N10 N 0.30312(14) 0.0079(2) -0.0719(3) 0.0352(12) Uani 1 1 d . . . . .
H10A H 0.3154 0.0112 -0.1033 0.042 Uiso 1 1 calc R U . . .
H10B H 0.3006 0.0463 -0.0460 0.042 Uiso 1 1 calc R U . . .
N19 N 0.23054(13) 0.0703(2) -0.0527(3) 0.0261(10) Uani 1 1 d . . . . .
N7 N 0.26903(13) -0.1614(2) -0.0782(3) 0.0263(10) Uani 1 1 d . . . . .
N8 N 0.25515(13) -0.1339(2) -0.0306(3) 0.0251(10) Uani 1 1 d . . . . .
N18 N 0.24415(13) 0.1377(2) -0.0411(3) 0.0258(10) Uani 1 1 d . . . . .
N17 N 0.22968(13) 0.1661(2) -0.1136(3) 0.0271(10) Uani 1 1 d . . . . .
N5 N 0.21053(16) -0.0901(3) 0.1622(3) 0.0539(15) Uani 1 1 d . . . . .
H5A H 0.2006 -0.1111 0.1927 0.065 Uiso 1 1 calc R U . . .
H5B H 0.1952 -0.0646 0.1186 0.065 Uiso 1 1 calc R U . . .
N6 N 0.29046(14) -0.1163(2) -0.0997(3) 0.0297(10) Uani 1 1 d . . . . .
N20 N 0.19120(15) -0.0002(2) -0.1737(3) 0.0404(12) Uani 1 1 d . . . . .
H20A H 0.1784 -0.0018 -0.2280 0.048 Uiso 1 1 calc R U . . .
H20B H 0.1929 -0.0390 -0.1442 0.048 Uiso 1 1 calc R U . . .
N16 N 0.20686(13) 0.1225(2) -0.1763(3) 0.0284(10) Uani 1 1 d . . . . .
C6 C 0.14986(19) 0.1444(4) 0.1281(4) 0.0514(17) Uani 1 1 d . . . . .
H6A H 0.1460 0.1944 0.1088 0.077 Uiso 1 1 calc R U . . .
H6B H 0.1493 0.1418 0.1820 0.077 Uiso 1 1 calc R U . . .
H6C H 0.1287 0.1143 0.0881 0.077 Uiso 1 1 calc R U . . .
C5 C 0.24803(17) 0.0981(3) 0.1827(3) 0.0273(12) Uani 1 1 d . . . . .
C1 C 0.24869(18) -0.0968(3) 0.1822(3) 0.0297(12) Uani 1 1 d . . . . .
C2 C 0.34488(19) -0.1577(3) 0.2973(4) 0.0457(16) Uani 1 1 d . . . . .
H2A H 0.3439 -0.2097 0.2869 0.069 Uiso 1 1 calc R U . . .
H2B H 0.3490 -0.1492 0.3543 0.069 Uiso 1 1 calc R U . . .
H2C H 0.3666 -0.1364 0.2893 0.069 Uiso 1 1 calc R U . . .
C3 C 0.28815(16) -0.0559(3) -0.0635(3) 0.0268(11) Uani 1 1 d . . . . .
C4 C 0.2622(2) -0.2360(3) -0.1067(4) 0.0420(16) Uani 1 1 d . . . . .
H4A H 0.2478 -0.2612 -0.0808 0.063 Uiso 1 1 calc R U . . .
H4B H 0.2875 -0.2600 -0.0915 0.063 Uiso 1 1 calc R U . . .
H4C H 0.2467 -0.2370 -0.1670 0.063 Uiso 1 1 calc R U . . .
C7 C 0.20824(16) 0.0618(3) -0.1357(3) 0.0282(12) Uani 1 1 d . . . . .
C8 C 0.2382(2) 0.2398(3) -0.1285(4) 0.0395(15) Uani 1 1 d . . . . .
H8A H 0.2565 0.2619 -0.0760 0.059 Uiso 1 1 calc R U . . .
H8B H 0.2137 0.2677 -0.1526 0.059 Uiso 1 1 calc R U . . .
H8C H 0.2502 0.2395 -0.1669 0.059 Uiso 1 1 calc R U . . .
Cu2 Cu 0.0000 0.05620(4) 0.7500 0.0260(2) Uani 1 2 d S T P . .
O3 O 0.05709(14) 0.0577(2) 0.8835(3) 0.0373(10) Uani 1 1 d . . . . .
N22 N 0.07039(13) 0.1960(2) 0.7057(3) 0.0286(10) Uani 1 1 d . . . . .
N21 N 0.03836(14) 0.2339(2) 0.6595(3) 0.0329(11) Uani 1 1 d . . . . .
N25 N -0.02837(15) 0.2103(3) 0.6251(3) 0.0462(14) Uani 1 1 d . . . . .
H25A H -0.0363 0.2497 0.5950 0.055 Uiso 1 1 calc R U . . .
H25B H -0.0457 0.1814 0.6301 0.055 Uiso 1 1 calc R U . . .
N23 N 0.06386(13) 0.1362(2) 0.7357(3) 0.0287(10) Uani 1 1 d . . . . .
N24 N 0.02495(13) 0.1337(2) 0.7092(3) 0.0278(10) Uani 1 1 d . . . . .
N29 N -0.02256(13) -0.0222(2) 0.7944(3) 0.0271(10) Uani 1 1 d . . . . .
N30 N -0.06009(16) -0.0983(2) 0.6792(3) 0.0445(13) Uani 1 1 d . . . . .
H30A H -0.0724 -0.1396 0.6615 0.053 Uiso 1 1 calc R U . . .
H30B H -0.0587 -0.0673 0.6436 0.053 Uiso 1 1 calc R U . . .
N26 N -0.04387(14) -0.1263(2) 0.8191(3) 0.0326(11) Uani 1 1 d . . . . .
N28 N -0.00924(13) -0.0279(2) 0.8763(3) 0.0282(10) Uani 1 1 d . . . . .
N27 N -0.02209(13) -0.0898(2) 0.8880(3) 0.0276(10) Uani 1 1 d . . . . .
C11 C -0.04327(17) -0.0826(3) 0.7608(4) 0.0316(13) Uani 1 1 d . . . . .
C12 C -0.01307(19) -0.1182(3) 0.9695(3) 0.0363(14) Uani 1 1 d . . . . .
H12A H 0.0050 -0.1592 0.9814 0.055 Uiso 1 1 calc R U . . .
H12B H -0.0374 -0.1342 0.9709 0.055 Uiso 1 1 calc R U . . .
H12C H -0.0006 -0.0806 1.0112 0.055 Uiso 1 1 calc R U . . .
C9 C 0.01003(17) 0.1941(3) 0.6632(3) 0.0286(12) Uani 1 1 d . . . . .
C10 C 0.10991(18) 0.2186(3) 0.7207(4) 0.0397(15) Uani 1 1 d . . . . .
H10C H 0.1294 0.1948 0.7707 0.060 Uiso 1 1 calc R U . . .
H10D H 0.1123 0.2710 0.7283 0.060 Uiso 1 1 calc R U . . .
H10E H 0.1146 0.2052 0.6733 0.060 Uiso 1 1 calc R U . . .
Cu3 Cu 0.0000 0.44303(4) 0.2500 0.0227(2) Uani 1 2 d S T P . .
O4 O 0.06212(13) 0.4436(2) 0.2445(3) 0.0372(10) Uani 1 1 d . . . . .
N35 N -0.03624(16) 0.2897(3) 0.3078(4) 0.0524(15) Uani 1 1 d . . . . .
H35A H -0.0458 0.2510 0.3205 0.063 Uiso 1 1 calc R U . . .
H35B H -0.0518 0.3179 0.2671 0.063 Uiso 1 1 calc R U . . .
N34 N 0.01959(13) 0.3655(2) 0.3373(3) 0.0247(9) Uani 1 1 d . . . . .
N33 N 0.05745(14) 0.3626(2) 0.3927(3) 0.0286(10) Uani 1 1 d . . . . .
N32 N 0.06087(14) 0.3041(2) 0.4350(3) 0.0319(11) Uani 1 1 d . . . . .
N31 N 0.02785(15) 0.2667(2) 0.4125(3) 0.0350(11) Uani 1 1 d . . . . .
N40 N -0.05810(15) 0.6004(2) 0.2038(3) 0.0405(13) Uani 1 1 d . . . . .
H40A H -0.0697 0.6425 0.1980 0.049 Uiso 1 1 calc R U . . .
H40B H -0.0584 0.5693 0.2404 0.049 Uiso 1 1 calc R U . . .
N39 N -0.01982(13) 0.5214(2) 0.1632(3) 0.0244(9) Uani 1 1 d . . . . .
N38 N -0.00515(14) 0.5255(2) 0.1084(3) 0.0266(10) Uani 1 1 d . . . . .
N37 N -0.01613(13) 0.5883(2) 0.0734(3) 0.0268(10) Uani 1 1 d . . . . .
N36 N -0.03821(14) 0.6272(2) 0.0999(3) 0.0303(10) Uani 1 1 d . . . . .
C14 C 0.0977(2) 0.2826(4) 0.5051(4) 0.0481(16) Uani 1 1 d . . . . .
H14A H 0.1199 0.3053 0.5003 0.072 Uiso 1 1 calc R U . . .
H14B H 0.1004 0.2300 0.5052 0.072 Uiso 1 1 calc R U . . .
H14C H 0.0973 0.2979 0.5568 0.072 Uiso 1 1 calc R U . . .
C13 C 0.00199(18) 0.3058(3) 0.3502(3) 0.0291(12) Uani 1 1 d . . . . .
C15 C -0.03996(16) 0.5834(3) 0.1566(3) 0.0276(12) Uani 1 1 d . . . . .
C16 C -0.0044(2) 0.6165(3) 0.0116(4) 0.0414(15) Uani 1 1 d . . . . .
H16A H 0.0112 0.5802 -0.0002 0.062 Uiso 1 1 calc R U . . .
H16B H 0.0114 0.6602 0.0330 0.062 Uiso 1 1 calc R U . . .
H16C H -0.0280 0.6280 -0.0394 0.062 Uiso 1 1 calc R U . . .
Cl1 Cl 0.10541(5) 0.52754(10) 0.11442(12) 0.0573(5) Uani 1 1 d . . . . .
O10 O 0.08132(15) 0.4670(3) 0.1105(3) 0.0672(15) Uani 1 1 d . . . . .
O9 O 0.14558(15) 0.5081(3) 0.1605(3) 0.0683(14) Uani 1 1 d . . . . .
O8 O 0.1011(2) 0.5405(4) 0.0328(4) 0.119(3) Uani 1 1 d . . . . .
O7 O 0.0945(2) 0.5853(4) 0.1459(5) 0.119(3) Uani 1 1 d . . . . .
Cl2 Cl 0.10110(4) 0.05066(8) 0.57413(9) 0.0389(3) Uani 1 1 d . . . . .
O14 O 0.07553(14) -0.0100(2) 0.5519(3) 0.0609(13) Uani 1 1 d . . . . .
O13 O 0.1303(2) 0.0447(3) 0.6555(4) 0.105(2) Uani 1 1 d . . . . .
O12 O 0.1178(2) 0.0542(4) 0.5191(4) 0.115(3) Uani 1 1 d . . . . .
O20A O 0.3501(7) 0.1810(7) 0.1166(6) 0.102(5) Uani 0.78(4) 1 d . . P A 1
O21A O 0.3920(3) 0.2510(6) 0.0845(18) 0.126(7) Uani 0.78(4) 1 d . . P A 1
O20B O 0.3652(7) 0.1800(14) 0.1145(16) 0.020(8) Uiso 0.22(4) 1 d . . P A 2
O21B O 0.3877(9) 0.2463(18) 0.0410(18) 0.048(10) Uiso 0.22(4) 1 d . . P A 2
O11 O 0.07969(19) 0.1143(3) 0.5668(4) 0.098(2) Uani 1 1 d . . . . .
Cl3 Cl 0.14839(4) 0.22850(8) 0.37554(10) 0.0414(4) Uani 1 1 d . . . . .
O18 O 0.15412(18) 0.1877(2) 0.4485(4) 0.0759(18) Uani 1 1 d . . . . .
O17 O 0.16353(18) 0.1878(3) 0.3295(3) 0.0785(17) Uani 1 1 d . . . . .
O16 O 0.16871(16) 0.2943(3) 0.4021(3) 0.0729(16) Uani 1 1 d . . . . .
O15 O 0.10754(15) 0.2421(3) 0.3301(4) 0.0867(19) Uani 1 1 d . . . . .
Cl4 Cl 0.35287(5) 0.22532(8) 0.05161(11) 0.0448(4) Uani 1 1 d . . . . .
O22 O 0.3360(2) 0.1870(4) -0.0224(4) 0.106(2) Uani 1 1 d . . . . .
O19 O 0.32905(15) 0.2852(3) 0.0493(4) 0.0792(17) Uani 1 1 d . . . . .
O5 O 0.13091(12) 0.4383(2) 0.3879(3) 0.0448(10) Uani 1 1 d . . . . .
H51 H 0.1272 0.4434 0.4313 0.054 Uiso 1 1 d R U . . .
H52 H 0.1452 0.4027 0.4002 0.054 Uiso 1 1 d R U . . .
O6 O 0.13034(15) 0.0723(3) 0.8935(4) 0.0489(12) Uani 1 1 d . . . . .
H42 H 0.0625(17) 0.452(3) 0.202(4) 0.026(17) Uiso 1 1 d . . . . .
H11 H 0.3246(18) 0.088(3) 0.107(4) 0.034(19) Uiso 1 1 d . . . . .
H21 H 0.1768(17) -0.092(3) -0.032(3) 0.028(16) Uiso 1 1 d . . . . .
H32 H 0.0577(18) 0.043(3) 0.928(4) 0.035(18) Uiso 1 1 d . . . . .
H62 H 0.1384(19) 0.107(3) 0.923(4) 0.03(2) Uiso 1 1 d . . . . .
H12 H 0.329(2) 0.024(4) 0.112(4) 0.04(2) Uiso 1 1 d . . . . .
H31 H 0.079(2) 0.059(4) 0.889(4) 0.06(2) Uiso 1 1 d . . . . .
H61 H 0.120(3) 0.079(5) 0.846(6) 0.11(4) Uiso 1 1 d . . . . .
H41 H 0.085(3) 0.444(4) 0.288(5) 0.08(3) Uiso 1 1 d . . . . .
H22 H 0.163(2) -0.037(4) -0.035(4) 0.06(3) Uiso 1 1 d . . . . .

loop_
_atom_site_aniso_label
_atom_site_aniso_U_11
_atom_site_aniso_U_22
_atom_site_aniso_U_33
_atom_site_aniso_U_23
_atom_site_aniso_U_13
_atom_site_aniso_U_12
Cu1 0.0325(4) 0.0194(3) 0.0214(3) 0.0006(3) 0.0139(3) 0.0024(3)
O2 0.028(3) 0.028(2) 0.048(3) -0.0075(19) 0.014(2) -0.004(2)
O1 0.034(3) 0.024(2) 0.041(3) 0.002(2) 0.015(2) -0.002(2)
N4 0.035(3) 0.022(2) 0.024(2) -0.0016(18) 0.017(2) 0.000(2)
N1 0.050(3) 0.026(2) 0.033(3) 0.001(2) 0.023(3) -0.006(2)
N3 0.038(3) 0.023(2) 0.028(3) 0.0024(19) 0.015(2) 0.003(2)
N2 0.045(3) 0.026(2) 0.029(3) 0.007(2) 0.014(2) 0.004(2)
N14 0.036(3) 0.025(2) 0.025(2) -0.0002(19) 0.016(2) 0.002(2)
N15 0.045(3) 0.052(3) 0.026(3) -0.011(2) 0.017(2) 0.001(3)
N11 0.044(3) 0.029(2) 0.036(3) -0.003(2) 0.021(3) -0.001(2)
N12 0.033(3) 0.026(2) 0.040(3) -0.006(2) 0.018(2) 0.002(2)
N13 0.040(3) 0.029(2) 0.035(3) -0.006(2) 0.018(2) 0.003(2)
N9 0.029(2) 0.020(2) 0.022(2) -0.0014(18) 0.009(2) -0.0032(18)
N10 0.050(3) 0.028(2) 0.040(3) -0.003(2) 0.032(3) -0.006(2)
N19 0.027(2) 0.021(2) 0.026(2) -0.0005(18) 0.008(2) -0.0010(19)
N7 0.034(3) 0.026(2) 0.021(2) -0.0002(19) 0.014(2) -0.001(2)
N8 0.033(3) 0.020(2) 0.025(2) -0.0007(18) 0.015(2) 0.0024(19)
N18 0.033(3) 0.020(2) 0.026(2) -0.0003(19) 0.015(2) 0.0000(19)
N17 0.032(3) 0.022(2) 0.027(2) 0.0037(19) 0.013(2) 0.002(2)
N5 0.040(3) 0.089(4) 0.039(3) 0.014(3) 0.023(3) -0.004(3)
N6 0.035(3) 0.030(2) 0.027(2) -0.002(2) 0.017(2) 0.000(2)
N20 0.058(3) 0.026(2) 0.025(3) -0.002(2) 0.007(2) -0.009(2)
N16 0.032(3) 0.029(2) 0.022(2) 0.0017(19) 0.011(2) 0.004(2)
C6 0.043(4) 0.051(4) 0.065(5) -0.018(4) 0.028(4) 0.003(3)
C5 0.039(3) 0.023(3) 0.022(3) 0.002(2) 0.016(3) 0.002(2)
C1 0.046(4) 0.024(3) 0.025(3) -0.002(2) 0.021(3) -0.002(3)
C2 0.051(4) 0.039(3) 0.040(4) 0.016(3) 0.014(3) 0.011(3)
C3 0.028(3) 0.029(3) 0.023(3) 0.001(2) 0.011(2) 0.001(2)
C4 0.066(5) 0.023(3) 0.043(4) -0.009(3) 0.029(3) 0.000(3)
C7 0.030(3) 0.029(3) 0.022(3) 0.001(2) 0.009(2) 0.000(2)
C8 0.057(4) 0.022(3) 0.044(4) 0.006(3) 0.027(3) 0.000(3)
Cu2 0.0318(5) 0.0164(4) 0.0358(5) 0.000 0.0203(4) 0.000
O3 0.033(3) 0.040(2) 0.039(3) 0.005(2) 0.015(2) 0.001(2)
N22 0.034(3) 0.028(2) 0.026(2) 0.003(2) 0.015(2) -0.003(2)
N21 0.041(3) 0.021(2) 0.035(3) 0.004(2) 0.016(2) -0.003(2)
N25 0.041(3) 0.027(2) 0.065(4) 0.016(2) 0.019(3) 0.004(2)
N23 0.029(3) 0.029(2) 0.031(3) 0.004(2) 0.016(2) -0.001(2)
N24 0.032(3) 0.021(2) 0.034(3) 0.0015(19) 0.018(2) 0.001(2)
N29 0.034(3) 0.017(2) 0.034(3) -0.0040(19) 0.018(2) -0.0027(19)
N30 0.066(4) 0.028(3) 0.035(3) -0.004(2) 0.019(3) -0.018(3)
N26 0.044(3) 0.020(2) 0.036(3) -0.001(2) 0.019(2) -0.004(2)
N28 0.036(3) 0.020(2) 0.034(3) -0.0030(19) 0.020(2) -0.003(2)
N27 0.038(3) 0.021(2) 0.028(3) -0.0006(19) 0.018(2) -0.001(2)
C11 0.038(3) 0.020(3) 0.038(3) -0.002(2) 0.018(3) -0.002(2)
C12 0.053(4) 0.029(3) 0.032(3) 0.002(3) 0.023(3) 0.001(3)
C9 0.039(3) 0.016(2) 0.035(3) -0.002(2) 0.020(3) 0.002(2)
C10 0.041(4) 0.048(4) 0.035(3) -0.001(3) 0.021(3) -0.016(3)
Cu3 0.0305(5) 0.0151(4) 0.0212(5) 0.000 0.0103(4) 0.000
O4 0.031(3) 0.048(3) 0.032(3) 0.001(2) 0.014(2) 0.002(2)
N35 0.051(4) 0.031(3) 0.062(4) 0.017(3) 0.012(3) -0.012(3)
N34 0.034(3) 0.019(2) 0.020(2) -0.0018(18) 0.011(2) 0.0010(19)
N33 0.035(3) 0.025(2) 0.026(2) -0.0002(19) 0.014(2) -0.001(2)
N32 0.042(3) 0.030(2) 0.028(3) 0.005(2) 0.018(2) 0.006(2)
N31 0.050(3) 0.024(2) 0.034(3) 0.008(2) 0.022(3) 0.006(2)
N40 0.058(3) 0.025(2) 0.057(3) 0.008(2) 0.042(3) 0.014(2)
N39 0.031(3) 0.017(2) 0.027(2) -0.0005(18) 0.013(2) -0.0014(18)
N38 0.045(3) 0.0157(19) 0.024(2) 0.0025(18) 0.019(2) 0.004(2)
N37 0.035(3) 0.019(2) 0.026(2) 0.0021(18) 0.014(2) 0.0018(19)
N36 0.036(3) 0.019(2) 0.037(3) 0.005(2) 0.018(2) 0.002(2)
C14 0.056(4) 0.049(4) 0.034(4) 0.010(3) 0.015(3) 0.011(3)
C13 0.045(4) 0.019(3) 0.027(3) -0.001(2) 0.019(3) -0.001(2)
C15 0.029(3) 0.018(2) 0.031(3) -0.001(2) 0.010(3) 0.001(2)
C16 0.067(4) 0.035(3) 0.031(3) 0.010(3) 0.029(3) -0.001(3)
Cl1 0.0392(10) 0.0639(11) 0.0616(12) 0.0200(9) 0.0157(9) -0.0016(9)
O10 0.054(3) 0.093(4) 0.068(3) -0.027(3) 0.039(3) -0.030(3)
O9 0.045(3) 0.082(4) 0.069(4) 0.002(3) 0.018(3) -0.010(3)
O8 0.150(7) 0.129(6) 0.084(5) 0.055(4) 0.058(5) 0.013(5)
O7 0.104(6) 0.103(5) 0.178(8) -0.056(5) 0.087(6) -0.032(4)
Cl2 0.0319(8) 0.0438(8) 0.0393(8) -0.0074(7) 0.0143(7) -0.0063(7)
O14 0.056(3) 0.061(3) 0.059(3) -0.001(2) 0.019(3) -0.031(3)
O13 0.098(5) 0.091(4) 0.061(4) 0.019(3) -0.025(3) -0.015(4)
O12 0.115(6) 0.162(7) 0.117(6) -0.053(5) 0.096(5) -0.067(5)
O20A 0.140(13) 0.075(6) 0.070(6) 0.010(4) 0.026(7) -0.055(7)
O21A 0.041(5) 0.103(7) 0.24(2) -0.086(9) 0.067(9) -0.031(5)
O11 0.098(5) 0.061(3) 0.106(5) -0.018(3) 0.018(4) 0.020(3)
Cl3 0.0358(8) 0.0333(7) 0.0485(9) 0.0021(7) 0.0125(7) -0.0003(7)
O18 0.118(5) 0.050(3) 0.094(4) 0.030(3) 0.078(4) 0.034(3)
O17 0.099(5) 0.087(4) 0.059(3) 0.000(3) 0.044(3) 0.019(3)
O16 0.065(4) 0.048(3) 0.087(4) -0.001(3) 0.016(3) -0.030(3)
O15 0.040(3) 0.069(4) 0.111(5) -0.018(3) -0.003(3) 0.003(3)
Cl4 0.0335(8) 0.0400(8) 0.0571(11) 0.0034(8) 0.0165(8) 0.0015(7)
O22 0.116(6) 0.139(6) 0.076(4) -0.047(4) 0.056(4) -0.025(5)
O19 0.053(3) 0.055(3) 0.117(5) 0.011(3) 0.027(3) 0.022(3)
O5 0.036(2) 0.050(2) 0.046(3) 0.008(2) 0.015(2) -0.003(2)
O6 0.035(3) 0.050(3) 0.052(4) 0.010(3) 0.010(3) 0.004(2)

loop_
_atom_type_symbol
_atom_type_description
_atom_type_scat_dispersion_real
_atom_type_scat_dispersion_imag
_atom_type_scat_source
C C 0.0033 0.0016 'International Tables Vol C Tables 4.2.6.8 and 6.1.1.4'
Cl Cl 0.1484 0.1585 'International Tables Vol C Tables 4.2.6.8 and 6.1.1.4'
Cu Cu 0.3201 1.2651 'International Tables Vol C Tables 4.2.6.8 and 6.1.1.4'
N N 0.0061 0.0033 'International Tables Vol C Tables 4.2.6.8 and 6.1.1.4'
O O 0.0106 0.0060 'International Tables Vol C Tables 4.2.6.8 and 6.1.1.4'
H H 0.0000 0.0000 'International Tables Vol C Tables 4.2.6.8 and 6.1.1.4'

loop_
_geom_angle_atom_site_label_1
_geom_angle_atom_site_label_2
_geom_angle_atom_site_label_3
_geom_angle
_geom_angle_site_symmetry_1
_geom_angle_site_symmetry_3
N4 Cu1 N19 179.13(18) . .
N4 Cu1 N9 91.08(16) . .
N19 Cu1 N9 88.89(17) . .
N4 Cu1 N14 88.82(16) . .
N19 Cu1 N14 91.20(17) . .
N9 Cu1 N14 179.87(18) . .
N4 Cu1 O2 93.94(17) . .
N19 Cu1 O2 86.93(17) . .
N9 Cu1 O2 90.13(16) . .
N14 Cu1 O2 89.78(17) . .
N4 Cu1 O1 86.94(17) . .
N19 Cu1 O1 92.19(17) . .
N9 Cu1 O1 87.17(17) . .
N14 Cu1 O1 92.92(18) . .
O2 Cu1 O1 177.18(16) . .
Cu1 O2 H21 132(4) . .
Cu1 O2 H22 137(5) . .
H21 O2 H22 90(6) . .
Cu1 O1 H11 138(5) . .
Cu1 O1 H12 111(5) . .
H11 O1 H12 107(7) . .
N3 N4 C1 106.4(4) . .
N3 N4 Cu1 120.8(3) . .
C1 N4 Cu1 132.6(4) . .
C1 N1 N2 101.8(4) . .
N2 N3 N4 105.9(4) . .
N3 N2 N1 115.2(5) . .
N3 N2 C2 122.6(5) . .
N1 N2 C2 122.2(4) . .
N13 N14 C5 107.3(4) . .
N13 N14 Cu1 119.5(3) . .
C5 N14 Cu1 132.5(4) . .
C5 N15 H15A 120.0 . .
C5 N15 H15B 120.0 . .
H15A N15 H15B 120.0 . .
N12 N11 C5 101.8(4) . .
N13 N12 N11 115.6(4) . .
N13 N12 C6 121.7(5) . .
N11 N12 C6 122.7(5) . .
N12 N13 N14 104.8(4) . .
N8 N9 C3 106.8(4) . .
N8 N9 Cu1 119.9(3) . .
C3 N9 Cu1 133.1(3) . .
C3 N10 H10A 120.0 . .
C3 N10 H10B 120.0 . .
H10A N10 H10B 120.0 . .
N18 N19 C7 106.8(4) . .
N18 N19 Cu1 120.2(3) . .
C7 N19 Cu1 132.7(3) . .
N8 N7 N6 114.9(4) . .
N8 N7 C4 123.2(4) . .
N6 N7 C4 121.9(4) . .
N7 N8 N9 105.4(4) . .
N17 N18 N19 105.3(4) . .
N18 N17 N16 115.6(4) . .
N18 N17 C8 122.8(5) . .
N16 N17 C8 121.5(4) . .
C1 N5 H5A 120.0 . .
C1 N5 H5B 120.0 . .
H5A N5 H5B 120.0 . .
C3 N6 N7 102.0(4) . .
C7 N20 H20A 120.0 . .
C7 N20 H20B 120.0 . .
H20A N20 H20B 120.0 . .
C7 N16 N17 101.1(4) . .
N12 C6 H6A 109.5 . .
N12 C6 H6B 109.5 . .
H6A C6 H6B 109.5 . .
N12 C6 H6C 109.5 . .
H6A C6 H6C 109.5 . .
H6B C6 H6C 109.5 . .
N15 C5 N11 124.5(5) . .
N15 C5 N14 124.9(5) . .
N11 C5 N14 110.5(5) . .
N5 C1 N1 124.7(5) . .
N5 C1 N4 124.6(5) . .
N1 C1 N4 110.7(5) . .
N2 C2 H2A 109.5 . .
N2 C2 H2B 109.5 . .
H2A C2 H2B 109.5 . .
N2 C2 H2C 109.5 . .
H2A C2 H2C 109.5 . .
H2B C2 H2C 109.5 . .
N6 C3 N10 124.5(5) . .
N6 C3 N9 110.9(4) . .
N10 C3 N9 124.5(4) . .
N7 C4 H4A 109.5 . .
N7 C4 H4B 109.5 . .
H4A C4 H4B 109.5 . .
N7 C4 H4C 109.5 . .
H4A C4 H4C 109.5 . .
H4B C4 H4C 109.5 . .
N16 C7 N20 123.3(5) . .
N16 C7 N19 111.1(4) . .
N20 C7 N19 125.6(5) . .
N17 C8 H8A 109.5 . .
N17 C8 H8B 109.5 . .
H8A C8 H8B 109.5 . .
N17 C8 H8C 109.5 . .
H8A C8 H8C 109.5 . .
H8B C8 H8C 109.5 . .
N29 Cu2 N29 88.0(2) 2_556 .
N29 Cu2 N24 91.19(16) 2_556 .
N29 Cu2 N24 177.55(19) . .
N29 Cu2 N24 177.55(19) 2_556 2_556
N29 Cu2 N24 91.19(16) . 2_556
N24 Cu2 N24 89.7(2) . 2_556
N29 Cu2 O3 87.85(18) 2_556 2_556
N29 Cu2 O3 93.07(17) . 2_556
N24 Cu2 O3 89.20(17) . 2_556
N24 Cu2 O3 89.89(17) 2_556 2_556
N29 Cu2 O3 93.07(17) 2_556 .
N29 Cu2 O3 87.86(18) . .
N24 Cu2 O3 89.89(17) . .
N24 Cu2 O3 89.20(17) 2_556 .
O3 Cu2 O3 178.7(2) 2_556 .
Cu2 O3 H32 126(4) . .
Cu2 O3 H31 123(5) . .
H32 O3 H31 108(7) . .
N23 N22 N21 115.0(4) . .
N23 N22 C10 122.3(5) . .
N21 N22 C10 122.8(4) . .
C9 N21 N22 102.0(4) . .
C9 N25 H25A 120.0 . .
C9 N25 H25B 120.0 . .
H25A N25 H25B 120.0 . .
N22 N23 N24 105.3(4) . .
N23 N24 C9 106.5(4) . .
N23 N24 Cu2 120.9(3) . .
C9 N24 Cu2 132.2(4) . .
N28 N29 C11 106.9(4) . .
N28 N29 Cu2 118.4(3) . .
C11 N29 Cu2 133.2(4) . .
C11 N30 H30A 120.0 . .
C11 N30 H30B 120.0 . .
H30A N30 H30B 120.0 . .
N27 N26 C11 101.9(4) . .
N27 N28 N29 105.3(4) . .
N28 N27 N26 114.9(4) . .
N28 N27 C12 123.2(4) . .
N26 N27 C12 121.9(4) . .
N26 C11 N29 111.1(5) . .
N26 C11 N30 124.2(5) . .
N29 C11 N30 124.6(5) . .
N27 C12 H12A 109.5 . .
N27 C12 H12B 109.5 . .
H12A C12 H12B 109.5 . .
N27 C12 H12C 109.5 . .
H12A C12 H12C 109.5 . .
H12B C12 H12C 109.5 . .
N21 C9 N25 124.6(5) . .
N21 C9 N24 111.2(5) . .
N25 C9 N24 124.1(5) . .
N22 C10 H10C 109.5 . .
N22 C10 H10D 109.5 . .
H10C C10 H10D 109.5 . .
N22 C10 H10E 109.5 . .
H10C C10 H10E 109.5 . .
H10D C10 H10E 109.5 . .
N34 Cu3 N34 88.9(2) 2 .
N34 Cu3 N39 179.40(17) 2 2
N34 Cu3 N39 91.59(16) . 2
N34 Cu3 N39 91.59(16) 2 .
N34 Cu3 N39 179.40(17) . .
N39 Cu3 N39 88.0(2) 2 .
N34 Cu3 O4 90.40(17) 2 2
N34 Cu3 O4 89.98(17) . 2
N39 Cu3 O4 89.98(17) 2 2
N39 Cu3 O4 89.63(16) . 2
N34 Cu3 O4 89.98(17) 2 .
N34 Cu3 O4 90.40(17) . .
N39 Cu3 O4 89.63(16) 2 .
N39 Cu3 O4 89.99(17) . .
O4 Cu3 O4 179.5(2) 2 .
Cu3 O4 H42 119(4) . .
Cu3 O4 H41 125(5) . .
H42 O4 H41 116(7) . .
C13 N35 H35A 120.0 . .
C13 N35 H35B 120.0 . .
H35A N35 H35B 120.0 . .
N33 N34 C13 106.5(4) . .
N33 N34 Cu3 120.9(3) . .
C13 N34 Cu3 132.4(4) . .
N32 N33 N34 105.5(4) . .
N33 N32 N31 115.0(5) . .
N33 N32 C14 123.0(5) . .
N31 N32 C14 121.9(5) . .
N32 N31 C13 102.4(4) . .
C15 N40 H40A 120.0 . .
C15 N40 H40B 120.0 . .
H40A N40 H40B 120.0 . .
N38 N39 C15 106.7(4) . .
N38 N39 Cu3 118.8(3) . .
C15 N39 Cu3 132.9(3) . .
N37 N38 N39 105.2(4) . .
N38 N37 N36 115.1(4) . .
N38 N37 C16 123.3(4) . .
N36 N37 C16 121.6(4) . .
C15 N36 N37 101.2(4) . .
N32 C14 H14A 109.5 . .
N32 C14 H14B 109.5 . .
H14A C14 H14B 109.5 . .
N32 C14 H14C 109.5 . .
H14A C14 H14C 109.5 . .
H14B C14 H14C 109.5 . .
N31 C13 N35 124.5(5) . .
N31 C13 N34 110.7(5) . .
N35 C13 N34 124.8(5) . .
N36 C15 N40 123.7(5) . .
N36 C15 N39 111.7(4) . .
N40 C15 N39 124.6(5) . .
N37 C16 H16A 109.5 . .
N37 C16 H16B 109.5 . .
H16A C16 H16B 109.5 . .
N37 C16 H16C 109.5 . .
H16A C16 H16C 109.5 . .
H16B C16 H16C 109.5 . .
O7 Cl1 O9 113.6(4) . .
O7 Cl1 O8 112.3(5) . .
O9 Cl1 O8 104.5(4) . .
O7 Cl1 O10 109.6(4) . .
O9 Cl1 O10 108.9(3) . .
O8 Cl1 O10 107.6(4) . .
O12 Cl2 O13 110.7(5) . .
O12 Cl2 O11 108.5(5) . .
O13 Cl2 O11 108.7(4) . .
O12 Cl2 O14 107.6(3) . .
O13 Cl2 O14 110.9(3) . .
O11 Cl2 O14 110.3(4) . .
O16 Cl3 O15 109.5(3) . .
O16 Cl3 O17 111.0(4) . .
O15 Cl3 O17 112.2(4) . .
O16 Cl3 O18 107.7(3) . .
O15 Cl3 O18 107.7(4) . .
O17 Cl3 O18 108.5(3) . .
O20B Cl4 O22 109.6(12) . .
O22 Cl4 O21A 121.8(10) . .
O20B Cl4 O19 120.2(9) . .
O22 Cl4 O19 110.8(4) . .
O21A Cl4 O19 106.4(4) . .
O20B Cl4 O21B 106.5(15) . .
O22 Cl4 O21B 93.9(14) . .
O19 Cl4 O21B 112.6(13) . .
O22 Cl4 O20A 108.2(5) . .
O21A Cl4 O20A 106.5(8) . .
O19 Cl4 O20A 101.2(11) . .
H51 O5 H52 101.3 . .
H62 O6 H61 117(9) . .

loop_
_geom_bond_atom_site_label_1
_geom_bond_atom_site_label_2
_geom_bond_distance
_geom_bond_site_symmetry_2
Cu1 N4 2.003(4) .
Cu1 N19 2.005(4) .
Cu1 N9 2.007(4) .
Cu1 N14 2.014(4) .
Cu1 O2 2.362(4) .
Cu1 O1 2.430(4) .
O2 H21 0.84(6) .
O2 H22 0.79(8) .
O1 H11 0.77(6) .
O1 H12 0.70(7) .
N4 N3 1.336(6) .
N4 C1 1.369(6) .
N1 C1 1.337(7) .
N1 N2 1.338(6) .
N3 N2 1.288(6) .
N2 C2 1.455(7) .
N14 N13 1.339(6) .
N14 C5 1.357(7) .
N15 C5 1.329(7) .
N15 H15A 0.8800 .
N15 H15B 0.8800 .
N11 N12 1.325(6) .
N11 C5 1.351(7) .
N12 N13 1.308(6) .
N12 C6 1.468(7) .
N9 N8 1.326(5) .
N9 C3 1.364(6) .
N10 C3 1.350(6) .
N10 H10A 0.8800 .
N10 H10B 0.8800 .
N19 N18 1.334(5) .
N19 C7 1.362(7) .
N7 N8 1.292(5) .
N7 N6 1.337(6) .
N7 C4 1.460(6) .
N18 N17 1.285(6) .
N17 N16 1.346(6) .
N17 C8 1.457(6) .
N5 C1 1.331(7) .
N5 H5A 0.8800 .
N5 H5B 0.8800 .
N6 C3 1.318(6) .
N20 C7 1.347(7) .
N20 H20A 0.8800 .
N20 H20B 0.8800 .
N16 C7 1.332(6) .
C6 H6A 0.9800 .
C6 H6B 0.9800 .
C6 H6C 0.9800 .
C2 H2A 0.9800 .
C2 H2B 0.9800 .
C2 H2C 0.9800 .
C4 H4A 0.9800 .
C4 H4B 0.9800 .
C4 H4C 0.9800 .
C8 H8A 0.9800 .
C8 H8B 0.9800 .
C8 H8C 0.9800 .
Cu2 N29 2.023(4) 2_556
Cu2 N29 2.023(4) .
Cu2 N24 2.028(4) .
Cu2 N24 2.028(4) 2_556
Cu2 O3 2.419(4) 2_556
Cu2 O3 2.419(4) .
O3 H32 0.84(6) .
O3 H31 0.81(8) .
N22 N23 1.306(6) .
N22 N21 1.328(6) .
N22 C10 1.459(7) .
N21 C9 1.328(7) .
N25 C9 1.338(7) .
N25 H25A 0.8800 .
N25 H25B 0.8800 .
N23 N24 1.333(6) .
N24 C9 1.361(6) .
N29 N28 1.336(6) .
N29 C11 1.348(6) .
N30 C11 1.351(7) .
N30 H30A 0.8800 .
N30 H30B 0.8800 .
N26 N27 1.331(6) .
N26 C11 1.335(7) .
N28 N27 1.299(6) .
N27 C12 1.452(6) .
C12 H12A 0.9800 .
C12 H12B 0.9800 .
C12 H12C 0.9800 .
C10 H10C 0.9800 .
C10 H10D 0.9800 .
C10 H10E 0.9800 .
Cu3 N34 2.016(4) 2
Cu3 N34 2.016(4) .
Cu3 N39 2.020(4) 2
Cu3 N39 2.020(4) .
Cu3 O4 2.397(4) 2
Cu3 O4 2.397(4) .
O4 H42 0.78(6) .
O4 H41 0.87(9) .
N35 C13 1.337(8) .
N35 H35A 0.8800 .
N35 H35B 0.8800 .
N34 N33 1.337(6) .
N34 C13 1.364(6) .
N33 N32 1.299(6) .
N32 N31 1.327(6) .
N32 C14 1.462(8) .
N31 C13 1.331(7) .
N40 C15 1.345(6) .
N40 H40A 0.8800 .
N40 H40B 0.8800 .
N39 N38 1.333(5) .
N39 C15 1.356(6) .
N38 N37 1.301(5) .
N37 N36 1.343(6) .
N37 C16 1.465(6) .
N36 C15 1.330(6) .
C14 H14A 0.9800 .
C14 H14B 0.9800 .
C14 H14C 0.9800 .
C16 H16A 0.9800 .
C16 H16B 0.9800 .
C16 H16C 0.9800 .
Cl1 O7 1.358(6) .
Cl1 O9 1.419(5) .
Cl1 O8 1.426(6) .
Cl1 O10 1.428(5) .
Cl2 O12 1.393(5) .
Cl2 O13 1.396(6) .
Cl2 O11 1.405(6) .
Cl2 O14 1.422(4) .
O20A Cl4 1.473(11) .
O21A Cl4 1.412(9) .
O20B Cl4 1.32(3) .
O21B Cl4 1.47(3) .
Cl3 O16 1.408(5) .
Cl3 O15 1.416(5) .
Cl3 O17 1.417(5) .
Cl3 O18 1.447(5) .
Cl4 O22 1.391(6) .
Cl4 O19 1.420(5) .
O5 H51 0.8589 .
O5 H52 0.8208 .
O6 H62 0.80(6) .
O6 H61 0.78(10) .

loop_
_geom_torsion_atom_site_label_1
_geom_torsion_atom_site_label_2
_geom_torsion_atom_site_label_3
_geom_torsion_atom_site_label_4
_geom_torsion
C1 N4 N3 N2 -0.8(5)
Cu1 N4 N3 N2 174.9(3)
N4 N3 N2 N1 0.7(6)
N4 N3 N2 C2 179.1(5)
C1 N1 N2 N3 -0.3(6)
C1 N1 N2 C2 -178.7(5)
C5 N11 N12 N13 -2.0(6)
C5 N11 N12 C6 -179.6(5)
N11 N12 N13 N14 1.7(6)
C6 N12 N13 N14 179.3(5)
C5 N14 N13 N12 -0.6(5)
Cu1 N14 N13 N12 170.8(3)
N6 N7 N8 N9 1.3(6)
C4 N7 N8 N9 -178.8(5)
C3 N9 N8 N7 -0.2(5)
Cu1 N9 N8 N7 174.9(3)
C7 N19 N18 N17 1.1(5)
Cu1 N19 N18 N17 175.6(3)
N19 N18 N17 N16 -0.6(6)
N19 N18 N17 C8 -178.6(5)
N8 N7 N6 C3 -1.9(6)
C4 N7 N6 C3 178.3(5)
N18 N17 N16 C7 -0.1(6)
C8 N17 N16 C7 177.9(5)
N12 N11 C5 N15 178.5(5)
N12 N11 C5 N14 1.5(5)
N13 N14 C5 N15 -177.5(5)
Cu1 N14 C5 N15 12.7(8)
N13 N14 C5 N11 -0.6(6)
Cu1 N14 C5 N11 -170.4(3)
N2 N1 C1 N5 179.7(5)
N2 N1 C1 N4 -0.2(5)
N3 N4 C1 N5 -179.2(5)
Cu1 N4 C1 N5 5.9(8)
N3 N4 C1 N1 0.6(6)
Cu1 N4 C1 N1 -174.3(3)
N7 N6 C3 N10 -175.2(5)
N7 N6 C3 N9 1.7(6)
N8 N9 C3 N6 -1.0(6)
Cu1 N9 C3 N6 -175.2(4)
N8 N9 C3 N10 175.8(5)
Cu1 N9 C3 N10 1.6(8)
N17 N16 C7 N20 -176.1(5)
N17 N16 C7 N19 0.8(6)
N18 N19 C7 N16 -1.2(6)
Cu1 N19 C7 N16 -174.8(4)
N18 N19 C7 N20 175.6(5)
Cu1 N19 C7 N20 2.0(9)
N23 N22 N21 C9 1.2(6)
C10 N22 N21 C9 -179.9(5)
N21 N22 N23 N24 -0.9(6)
C10 N22 N23 N24 -179.8(4)
N22 N23 N24 C9 0.2(5)
N22 N23 N24 Cu2 -172.9(3)
C11 N29 N28 N27 0.1(5)
Cu2 N29 N28 N27 -167.3(3)
N29 N28 N27 N26 -1.0(6)
N29 N28 N27 C12 177.9(5)
C11 N26 N27 N28 1.3(6)
C11 N26 N27 C12 -177.6(5)
N27 N26 C11 N29 -1.2(6)
N27 N26 C11 N30 176.6(5)
N28 N29 C11 N26 0.7(6)
Cu2 N29 C11 N26 165.5(4)
N28 N29 C11 N30 -177.1(5)
Cu2 N29 C11 N30 -12.3(9)
N22 N21 C9 N25 -179.6(5)
N22 N21 C9 N24 -1.0(6)
N23 N24 C9 N21 0.6(6)
Cu2 N24 C9 N21 172.5(4)
N23 N24 C9 N25 179.1(5)
Cu2 N24 C9 N25 -8.9(8)
C13 N34 N33 N32 -0.2(5)
Cu3 N34 N33 N32 -175.0(3)
N34 N33 N32 N31 -0.2(5)
N34 N33 N32 C14 -177.0(5)
N33 N32 N31 C13 0.6(6)
C14 N32 N31 C13 177.4(5)
C15 N39 N38 N37 1.1(5)
Cu3 N39 N38 N37 -166.3(3)
N39 N38 N37 N36 -1.2(6)
N39 N38 N37 C16 176.7(5)
N38 N37 N36 C15 0.7(6)
C16 N37 N36 C15 -177.2(5)
N32 N31 C13 N35 -178.9(5)
N32 N31 C13 N34 -0.7(5)
N33 N34 C13 N31 0.6(5)
Cu3 N34 C13 N31 174.6(3)
N33 N34 C13 N35 178.8(5)
Cu3 N34 C13 N35 -7.3(8)
N37 N36 C15 N40 177.3(5)
N37 N36 C15 N39 0.0(6)
N38 N39 C15 N36 -0.7(6)
Cu3 N39 C15 N36 164.2(4)
N38 N39 C15 N40 -178.0(5)
Cu3 N39 C15 N40 -13.1(8)
